data_1516140
loop_
_publ_author_name
'Woods, James A.'
'Lalrempuia, Ralte'
'Petronilho, Ana'
'McDaniel, Neal D.'
'M\"uller-Bunz, Helge'
'Albrecht, Martin'
'Bernhard, Stefan'

_publ_section_title
;
 Carbene iridium complexes for efficient water oxidation: scope and
 mechanistic insights
;
_journal_issue 7
_journal_name_full 'Energy &amp; Environmental Science'
_journal_page_first 2316
_journal_paper_doi 10.1039/c4ee00971a
_journal_volume 7
_journal_year 2014
_chemical_formula_moiety 'C24 H27 Cl Ir N4, C24 H20 B, 0.19 (H2 O)'
_chemical_formula_sum 'C48 H47.38 B Cl Ir N4 O0.19'
_chemical_formula_weight 921.84
_chemical_name_systematic
;
?
;
_space_group_IT_number 61
_symmetry_cell_setting orthorhombic
_symmetry_space_group_name_Hall '-P 2ac 2ab'
_symmetry_space_group_name_H-M 'P b c a'
_atom_sites_solution_hydrogens geom
_atom_sites_solution_primary direct
_atom_sites_solution_secondary difmap
_audit_creation_method SHELXL-97
_cell_angle_alpha 90.00
_cell_angle_beta 90.00
_cell_angle_gamma 90.00
_cell_formula_units_Z 8
_cell_length_a 16.8150(2)
_cell_length_b 17.5750(2)
_cell_length_c 28.6833(4)
_cell_measurement_reflns_used 47553
_cell_measurement_temperature 100(2)
_cell_measurement_theta_max 24.7347
_cell_measurement_theta_min 3.2922
_cell_volume 8476.59(18)
_computing_cell_refinement
;
CrysAlisPro, Oxford Diffraction Ltd.,
Version 1.171.33.66 (release 28-04-2010 CrysAlis171 .NET)
(compiled Apr 28 2010,14:27:37)
;
_computing_data_collection
;
CrysAlisPro, Oxford Diffraction Ltd.,
Version 1.171.33.66 (release 28-04-2010 CrysAlis171 .NET)
(compiled Apr 28 2010,14:27:37)
;
_computing_data_reduction
;
CrysAlisPro, Oxford Diffraction Ltd.,
Version 1.171.33.66 (release 28-04-2010 CrysAlis171 .NET)
(compiled Apr 28 2010,14:27:37)
;
_computing_structure_refinement 'SHELXL-97 (Sheldrick, 2008)'
_computing_structure_solution 'SHELXS-97 (Sheldrick, 2008)'
_diffrn_ambient_temperature 100(2)
_diffrn_detector_area_resol_mean 10.3196
_diffrn_measured_fraction_theta_full 0.995
_diffrn_measured_fraction_theta_max 0.995
_diffrn_measurement_device_type 'SuperNova, Dual, Cu at zero, Atlas'
_diffrn_measurement_method '\w scans'
_diffrn_radiation_monochromator mirror
_diffrn_radiation_source 'SuperNova (Mo) X-ray Source'
_diffrn_radiation_type MoK\a
_diffrn_radiation_wavelength 0.71073
_diffrn_reflns_av_R_equivalents 0.0726
_diffrn_reflns_av_sigmaI/netI 0.0286
_diffrn_reflns_limit_h_max 19
_diffrn_reflns_limit_h_min -19
_diffrn_reflns_limit_k_max 20
_diffrn_reflns_limit_k_min -20
_diffrn_reflns_limit_l_max 33
_diffrn_reflns_limit_l_min -33
_diffrn_reflns_number 134878
_diffrn_reflns_theta_full 24.79
_diffrn_reflns_theta_max 24.79
_diffrn_reflns_theta_min 3.30
_exptl_absorpt_coefficient_mu 3.251
_exptl_absorpt_correction_T_max 0.906
_exptl_absorpt_correction_T_min 0.645
_exptl_absorpt_correction_type analytical
_exptl_absorpt_process_details
;
CrysAlisPro, Oxford Diffraction Ltd.,
Version 1.171.33.66 (release 28-04-2010 CrysAlis171 .NET)
(compiled Apr 28 2010,14:27:37)
Analytical numeric absorption correction using a multifaceted crystal
model based on expressions derived by R.C. Clark & J.S. Reid.
(Clark, R. C. & Reid, J. S. (1995). Acta Cryst. A51, 887-897)
;
_exptl_crystal_colour yellow
_exptl_crystal_density_diffrn 1.445
_exptl_crystal_density_method 'not measured'
_exptl_crystal_description plate
_exptl_crystal_F_000 3711.1
_exptl_crystal_size_max 0.2632
_exptl_crystal_size_mid 0.1001
_exptl_crystal_size_min 0.0333
_refine_diff_density_max 0.917
_refine_diff_density_min -0.707
_refine_diff_density_rms 0.072
_refine_ls_extinction_method none
_refine_ls_goodness_of_fit_ref 1.071
_refine_ls_hydrogen_treatment constr
_refine_ls_matrix_type full
_refine_ls_number_parameters 510
_refine_ls_number_reflns 7246
_refine_ls_number_restraints 0
_refine_ls_restrained_S_all 1.071
_refine_ls_R_factor_all 0.0342
_refine_ls_R_factor_gt 0.0217
_refine_ls_shift/su_max 0.002
_refine_ls_shift/su_mean 0.000
_refine_ls_structure_factor_coef Fsqd
_refine_ls_weighting_details 'calc w=1/[\s^2^(Fo^2^)+(0.0261P)^2^+1.6400P] where P=(Fo^2^+2Fc^2^)/3'
_refine_ls_weighting_scheme calc
_refine_ls_wR_factor_gt 0.0508
_refine_ls_wR_factor_ref 0.0526
_reflns_number_gt 5617
_reflns_number_total 7246
_reflns_threshold_expression I>2\s(I)
_cod_data_source_file c4ee00971a2.cif
_cod_data_source_block alb57(1)
_cod_depositor_comments 'Adding full bibliography for 1516138--1516146.cif.'
_cod_database_code 1516140

loop_
_symmetry_equiv_pos_as_xyz
'x, y, z'
'-x+1/2, -y, z+1/2'
'-x, y+1/2, -z+1/2'
'x+1/2, -y+1/2, -z'
'-x, -y, -z'
'x-1/2, y, -z-1/2'
'x, -y-1/2, z-1/2'
'-x-1/2, y-1/2, z'

loop_
_atom_site_label
_atom_site_type_symbol
_atom_site_fract_x
_atom_site_fract_y
_atom_site_fract_z
_atom_site_U_iso_or_equiv
_atom_site_adp_type
_atom_site_occupancy
_atom_site_symmetry_multiplicity
_atom_site_calc_flag
_atom_site_refinement_flags
Ir Ir 0.314952(7) 0.086822(6) 0.444147(4) 0.01614(5) Uani 1 1 d .
Cl Cl 0.26139(5) 0.20921(4) 0.46387(3) 0.02556(19) Uani 1 1 d .
C1 C 0.42438(18) 0.02666(16) 0.43137(11) 0.0190(7) Uani 1 1 d .
C2 C 0.44167(19) 0.09813(16) 0.45462(11) 0.0223(7) Uani 1 1 d .
C3 C 0.40620(18) 0.09329(16) 0.50047(11) 0.0224(7) Uani 1 1 d .
C4 C 0.36568(19) 0.02354(17) 0.50511(11) 0.0220(7) Uani 1 1 d .
C5 C 0.37561(19) -0.01784(16) 0.46187(12) 0.0203(7) Uani 1 1 d .
C6 C 0.4549(2) 0.00300(18) 0.38463(11) 0.0259(8) Uani 1 1 d .
H6A H 0.5086 -0.0180 0.3880 0.039 Uiso 1 1 calc R
H6B H 0.4565 0.0473 0.3639 0.039 Uiso 1 1 calc R
H6C H 0.4196 -0.0358 0.3714 0.039 Uiso 1 1 calc R
C7 C 0.49490(19) 0.16101(18) 0.43802(13) 0.0287(8) Uani 1 1 d .
H7A H 0.4713 0.2102 0.4461 0.043 Uiso 1 1 calc R
H7B H 0.5011 0.1576 0.4041 0.043 Uiso 1 1 calc R
H7C H 0.5471 0.1563 0.4530 0.043 Uiso 1 1 calc R
C8 C 0.4109(2) 0.15501(19) 0.53697(13) 0.0335(9) Uani 1 1 d .
H8A H 0.3688 0.1474 0.5601 0.050 Uiso 1 1 calc R
H8B H 0.4043 0.2048 0.5221 0.050 Uiso 1 1 calc R
H8C H 0.4629 0.1529 0.5524 0.050 Uiso 1 1 calc R
C9 C 0.3222(2) -0.00470(19) 0.54753(11) 0.0299(8) Uani 1 1 d .
H9A H 0.3575 -0.0374 0.5659 0.045 Uiso 1 1 calc R
H9B H 0.2753 -0.0338 0.5378 0.045 Uiso 1 1 calc R
H9C H 0.3054 0.0387 0.5665 0.045 Uiso 1 1 calc R
C10 C 0.3454(2) -0.09649(17) 0.45368(12) 0.0261(8) Uani 1 1 d .
H10A H 0.3475 -0.1080 0.4203 0.039 Uiso 1 1 calc R
H10B H 0.2903 -0.1002 0.4646 0.039 Uiso 1 1 calc R
H10C H 0.3784 -0.1329 0.4708 0.039 Uiso 1 1 calc R
C11 C 0.28365(18) 0.11740(16) 0.37756(11) 0.0172(7) Uani 1 1 d .
C12 C 0.32640(18) 0.16207(16) 0.34619(11) 0.0185(7) Uani 1 1 d .
H12 H 0.3789 0.1775 0.3541 0.022 Uiso 1 1 calc R
C13 C 0.29459(18) 0.18472(16) 0.30377(12) 0.0212(7) Uani 1 1 d .
H13 H 0.3252 0.2152 0.2831 0.025 Uiso 1 1 calc R
C14 C 0.21928(19) 0.16313(15) 0.29170(11) 0.0202(7) Uani 1 1 d .
H14 H 0.1979 0.1779 0.2624 0.024 Uiso 1 1 calc R
N1 N 0.17511(14) 0.12066(13) 0.32150(9) 0.0164(6) Uani 1 1 d .
C15 C 0.20539(17) 0.09885(14) 0.36303(11) 0.0147(7) Uani 1 1 d .
C16 C 0.09296(18) 0.10119(16) 0.30827(12) 0.0234(8) Uani 1 1 d .
H16A H 0.0878 0.0458 0.3058 0.035 Uiso 1 1 calc R
H16B H 0.0803 0.1246 0.2782 0.035 Uiso 1 1 calc R
H16C H 0.0562 0.1202 0.3321 0.035 Uiso 1 1 calc R
C17 C 0.16023(17) 0.05478(15) 0.39711(11) 0.0141(7) Uani 1 1 d .
C18 C 0.09140(18) 0.01349(15) 0.40175(11) 0.0174(7) Uani 1 1 d .
H18 H 0.0495 0.0087 0.3797 0.021 Uiso 1 1 calc R
N2 N 0.20249(15) 0.04434(13) 0.43754(9) 0.0173(6) Uani 1 1 d .
N3 N 0.16364(15) 0.00035(13) 0.46661(9) 0.0194(6) Uani 1 1 d .
N4 N 0.09599(14) -0.01863(13) 0.44417(9) 0.0167(6) Uani 1 1 d .
C19 C 0.04223(18) -0.06976(15) 0.46726(11) 0.0180(7) Uani 1 1 d .
C20 C -0.0316(2) -0.08253(18) 0.44856(12) 0.0296(8) Uani 1 1 d .
H20 H -0.0471 -0.0582 0.4204 0.035 Uiso 1 1 calc R
C21 C -0.0834(2) -0.13180(18) 0.47143(13) 0.0310(9) Uani 1 1 d .
H21 H -0.1343 -0.1421 0.4585 0.037 Uiso 1 1 calc R
C22 C -0.0613(2) -0.16556(16) 0.51253(13) 0.0270(8) Uani 1 1 d .
H22 H -0.0971 -0.1987 0.5281 0.032 Uiso 1 1 calc R
C23 C 0.0131(2) -0.15140(19) 0.53132(14) 0.0358(10) Uani 1 1 d .
H23 H 0.0281 -0.1742 0.5600 0.043 Uiso 1 1 calc R
C24 C 0.0656(2) -0.10376(17) 0.50805(13) 0.0315(9) Uani 1 1 d .
H24 H 0.1172 -0.0948 0.5203 0.038 Uiso 1 1 calc R
B B 0.0347(2) 0.34314(18) 0.22176(13) 0.0172(8) Uani 1 1 d .
C25 C 0.07287(18) 0.42809(16) 0.21471(11) 0.0184(7) Uani 1 1 d .
C26 C 0.06834(19) 0.48399(16) 0.24900(13) 0.0234(7) Uani 1 1 d .
H26 H 0.0500 0.4701 0.2791 0.028 Uiso 1 1 calc R
C27 C 0.0895(2) 0.55911(18) 0.24102(15) 0.0341(9) Uani 1 1 d .
H27 H 0.0850 0.5953 0.2655 0.041 Uiso 1 1 calc R
C28 C 0.1170(2) 0.58169(19) 0.19806(16) 0.0380(10) Uani 1 1 d .
H28 H 0.1314 0.6332 0.1926 0.046 Uiso 1 1 calc R
C29 C 0.1233(2) 0.52775(19) 0.16273(14) 0.0331(9) Uani 1 1 d .
H29 H 0.1425 0.5421 0.1328 0.040 Uiso 1 1 calc R
C30 C 0.10124(19) 0.45274(17) 0.17139(13) 0.0252(8) Uani 1 1 d .
H30 H 0.1056 0.4167 0.1468 0.030 Uiso 1 1 calc R
C31 C 0.03393(18) 0.31869(15) 0.27701(11) 0.0178(7) Uani 1 1 d .
C32 C -0.03182(19) 0.29213(17) 0.30221(12) 0.0224(7) Uani 1 1 d .
H32 H -0.0821 0.2903 0.2871 0.027 Uiso 1 1 calc R
C33 C -0.0267(2) 0.26847(17) 0.34809(12) 0.0268(8) Uani 1 1 d .
H33 H -0.0731 0.2517 0.3640 0.032 Uiso 1 1 calc R
C34 C 0.0459(2) 0.26916(16) 0.37104(11) 0.0226(7) Uani 1 1 d .
H34 H 0.0496 0.2536 0.4027 0.027 Uiso 1 1 calc R
C35 C 0.11290(19) 0.29292(16) 0.34697(11) 0.0199(7) Uani 1 1 d .
H35 H 0.1634 0.2920 0.3618 0.024 Uiso 1 1 calc R
C36 C 0.10652(18) 0.31792(15) 0.30148(11) 0.0173(7) Uani 1 1 d .
H36 H 0.1531 0.3353 0.2860 0.021 Uiso 1 1 calc R
C37 C -0.05429(19) 0.35322(15) 0.19902(12) 0.0198(7) Uani 1 1 d .
C38 C -0.07378(19) 0.33078(16) 0.15374(12) 0.0230(8) Uani 1 1 d .
H38 H -0.0360 0.3026 0.1362 0.028 Uiso 1 1 calc R
C39 C -0.1474(2) 0.34854(17) 0.13337(13) 0.0293(9) Uani 1 1 d .
H39 H -0.1590 0.3321 0.1026 0.035 Uiso 1 1 calc R
C40 C -0.2026(2) 0.38970(18) 0.15798(13) 0.0315(9) Uani 1 1 d .
H40 H -0.2522 0.4022 0.1441 0.038 Uiso 1 1 calc R
C41 C -0.1860(2) 0.41301(17) 0.20306(14) 0.0309(8) Uani 1 1 d .
H41 H -0.2243 0.4410 0.2204 0.037 Uiso 1 1 calc R
C42 C -0.11334(19) 0.39515(17) 0.22258(13) 0.0259(8) Uani 1 1 d .
H42 H -0.1026 0.4120 0.2534 0.031 Uiso 1 1 calc R
C43 C 0.08744(19) 0.27541(16) 0.19693(11) 0.0189(7) Uani 1 1 d .
C44 C 0.1671(2) 0.28286(19) 0.18378(12) 0.0279(8) Uani 1 1 d .
H44 H 0.1915 0.3315 0.1860 0.033 Uiso 1 1 calc R
C45 C 0.2121(2) 0.2218(2) 0.16749(13) 0.0358(9) Uani 1 1 d .
H45 H 0.2658 0.2296 0.1583 0.043 Uiso 1 1 calc R
C46 C 0.1789(2) 0.1499(2) 0.16460(13) 0.0398(10) Uani 1 1 d .
H46 H 0.2094 0.1080 0.1537 0.048 Uiso 1 1 calc R
C47 C 0.1010(2) 0.14045(19) 0.17775(13) 0.0349(10) Uani 1 1 d .
H47 H 0.0775 0.0914 0.1761 0.042 Uiso 1 1 calc R
C48 C 0.0559(2) 0.20168(17) 0.19350(12) 0.0274(8) Uani 1 1 d .
H48 H 0.0020 0.1933 0.2022 0.033 Uiso 1 1 calc R
O O 0.2783(9) 0.3125(9) 0.5589(6) 0.051(6) Uiso 0.192(8) 1 d PG
H1O H 0.2376 0.3047 0.5753 0.077 Uiso 0.192(8) 1 d PG
H2O H 0.2609 0.3313 0.5338 0.077 Uiso 0.192(8) 1 d PG

loop_
_atom_site_aniso_label
_atom_site_aniso_U_11
_atom_site_aniso_U_22
_atom_site_aniso_U_33
_atom_site_aniso_U_23
_atom_site_aniso_U_13
_atom_site_aniso_U_12
Ir 0.01633(7) 0.01740(7) 0.01470(7) -0.00182(5) 0.00036(6) -0.00408(5)
Cl 0.0245(5) 0.0222(4) 0.0300(5) -0.0072(4) 0.0050(4) -0.0034(3)
C1 0.0145(17) 0.0222(16) 0.0202(19) -0.0003(13) -0.0038(14) 0.0009(13)
C2 0.0193(17) 0.0246(17) 0.023(2) -0.0005(14) -0.0057(15) -0.0043(13)
C3 0.0204(17) 0.0246(17) 0.0222(19) -0.0036(15) -0.0053(15) -0.0031(14)
C4 0.0223(19) 0.0250(17) 0.0186(19) -0.0003(14) -0.0038(15) -0.0032(14)
C5 0.0210(18) 0.0195(16) 0.0204(18) -0.0030(14) -0.0026(15) 0.0006(13)
C6 0.0226(19) 0.0304(18) 0.025(2) -0.0022(15) 0.0019(16) 0.0018(15)
C7 0.0228(19) 0.0311(18) 0.032(2) 0.0026(16) -0.0023(17) -0.0063(15)
C8 0.036(2) 0.038(2) 0.027(2) -0.0096(17) -0.0029(18) -0.0123(17)
C9 0.038(2) 0.0327(19) 0.019(2) -0.0005(14) 0.0001(17) -0.0065(16)
C10 0.0272(18) 0.0274(18) 0.024(2) 0.0006(15) -0.0065(15) -0.0008(14)
C11 0.0205(17) 0.0143(14) 0.0169(17) -0.0014(13) 0.0009(14) 0.0023(13)
C12 0.0169(18) 0.0165(15) 0.0221(19) -0.0033(13) 0.0004(14) 0.0006(13)
C13 0.0218(19) 0.0195(16) 0.0222(19) 0.0022(14) 0.0072(15) 0.0029(13)
C14 0.0272(18) 0.0140(15) 0.0193(19) 0.0015(13) 0.0026(15) 0.0036(14)
N1 0.0169(14) 0.0109(11) 0.0214(15) -0.0024(11) 0.0002(12) 0.0022(10)
C15 0.0187(17) 0.0091(14) 0.0163(17) -0.0026(12) 0.0024(13) 0.0008(11)
C16 0.0207(18) 0.0222(17) 0.027(2) 0.0050(14) -0.0058(15) -0.0016(13)
C17 0.0148(16) 0.0088(14) 0.0189(18) -0.0039(13) -0.0011(13) 0.0019(12)
C18 0.0164(17) 0.0181(16) 0.0178(18) -0.0016(13) 0.0005(14) 0.0011(13)
N2 0.0212(15) 0.0143(13) 0.0165(15) -0.0036(11) 0.0043(12) -0.0044(10)
N3 0.0207(16) 0.0202(13) 0.0173(15) -0.0002(12) 0.0005(12) -0.0053(11)
N4 0.0158(13) 0.0159(12) 0.0183(14) -0.0018(12) 0.0023(13) -0.0014(10)
C19 0.0180(17) 0.0125(15) 0.0236(19) -0.0029(13) 0.0076(15) -0.0023(12)
C20 0.030(2) 0.0346(19) 0.024(2) 0.0005(17) 0.0001(16) -0.0082(15)
C21 0.024(2) 0.035(2) 0.035(2) -0.0009(17) 0.0027(17) -0.0129(16)
C22 0.0247(19) 0.0178(16) 0.039(2) 0.0068(15) 0.0100(18) -0.0016(14)
C23 0.025(2) 0.037(2) 0.045(3) 0.0224(18) 0.0005(19) -0.0030(16)
C24 0.0162(18) 0.0326(19) 0.046(2) 0.0147(17) -0.0034(17) -0.0026(15)
B 0.017(2) 0.0159(17) 0.018(2) -0.0014(15) 0.0003(16) -0.0023(14)
C25 0.0115(16) 0.0205(16) 0.0233(18) -0.0001(14) -0.0055(14) -0.0002(13)
C26 0.0186(18) 0.0227(17) 0.029(2) -0.0041(15) -0.0038(15) -0.0026(14)
C27 0.025(2) 0.0211(18) 0.056(3) -0.0114(18) -0.0054(19) -0.0010(15)
C28 0.026(2) 0.0175(18) 0.071(3) 0.005(2) -0.007(2) -0.0044(15)
C29 0.024(2) 0.032(2) 0.043(3) 0.0164(18) -0.0013(18) -0.0051(15)
C30 0.0232(19) 0.0228(17) 0.030(2) 0.0019(15) -0.0065(17) -0.0001(14)
C31 0.0188(18) 0.0125(15) 0.0221(19) -0.0050(13) -0.0020(14) -0.0002(12)
C32 0.0200(18) 0.0243(17) 0.023(2) -0.0025(14) -0.0012(15) -0.0037(14)
C33 0.0237(19) 0.0304(18) 0.026(2) -0.0005(15) 0.0064(16) -0.0092(14)
C34 0.032(2) 0.0222(16) 0.0140(17) 0.0008(14) 0.0016(15) -0.0056(14)
C35 0.0221(18) 0.0194(16) 0.0181(19) -0.0016(14) -0.0009(15) -0.0014(13)
C36 0.0196(17) 0.0130(15) 0.0193(18) -0.0029(13) 0.0031(15) -0.0003(12)
C37 0.0196(17) 0.0119(15) 0.028(2) 0.0058(13) -0.0046(16) -0.0073(13)
C38 0.0252(19) 0.0152(15) 0.029(2) 0.0035(14) -0.0037(16) -0.0085(14)
C39 0.035(2) 0.0234(18) 0.029(2) 0.0066(15) -0.0154(18) -0.0138(16)
C40 0.022(2) 0.0262(18) 0.047(3) 0.0183(17) -0.0131(18) -0.0107(14)
C41 0.0198(18) 0.0236(17) 0.049(2) 0.0103(16) -0.0030(18) -0.0012(16)
C42 0.0206(19) 0.0250(18) 0.032(2) -0.0002(15) -0.0034(16) -0.0042(14)
C43 0.0245(18) 0.0181(15) 0.0141(17) 0.0007(13) -0.0047(15) -0.0004(13)
C44 0.028(2) 0.0293(18) 0.026(2) 0.0025(15) 0.0025(16) 0.0036(15)
C45 0.033(2) 0.050(2) 0.024(2) 0.0034(18) 0.0037(18) 0.0174(17)
C46 0.052(3) 0.039(2) 0.028(2) -0.0149(17) -0.011(2) 0.0240(19)
C47 0.043(2) 0.0242(18) 0.037(2) -0.0101(16) -0.023(2) 0.0078(17)
C48 0.030(2) 0.0264(18) 0.025(2) -0.0029(15) -0.0135(17) 0.0028(15)

loop_
_atom_type_symbol
_atom_type_description
_atom_type_scat_dispersion_real
_atom_type_scat_dispersion_imag
_atom_type_scat_source
C C 0.0033 0.0016 'International Tables Vol C Tables 4.2.6.8 and 6.1.1.4'
H H 0.0000 0.0000 'International Tables Vol C Tables 4.2.6.8 and 6.1.1.4'
B B 0.0013 0.0007 'International Tables Vol C Tables 4.2.6.8 and 6.1.1.4'
N N 0.0061 0.0033 'International Tables Vol C Tables 4.2.6.8 and 6.1.1.4'
O O 0.0106 0.0060 'International Tables Vol C Tables 4.2.6.8 and 6.1.1.4'
Cl Cl 0.1484 0.1585 'International Tables Vol C Tables 4.2.6.8 and 6.1.1.4'
Ir Ir -1.4442 7.9887 'International Tables Vol C Tables 4.2.6.8 and 6.1.1.4'

loop_
_geom_angle_atom_site_label_1
_geom_angle_atom_site_label_2
_geom_angle_atom_site_label_3
_geom_angle
N2 Ir C11 76.82(11)
N2 Ir C1 126.58(10)
C11 Ir C1 100.91(12)
N2 Ir C2 163.67(10)
C11 Ir C2 110.98(12)
C1 Ir C2 39.32(11)
N2 Ir C5 98.48(11)
C11 Ir C5 124.19(12)
C1 Ir C5 38.73(12)
C2 Ir C5 65.22(11)
N2 Ir C3 136.28(11)
C11 Ir C3 146.80(12)
C1 Ir C3 63.94(12)
C2 Ir C3 38.42(11)
C5 Ir C3 63.19(11)
N2 Ir C4 104.09(11)
C11 Ir C4 162.46(11)
C1 Ir C4 64.15(12)
C2 Ir C4 64.02(11)
C5 Ir C4 38.32(11)
C3 Ir C4 36.72(11)
N2 Ir Cl 90.12(7)
C11 Ir Cl 83.60(8)
C1 Ir Cl 143.22(8)
C2 Ir Cl 104.76(8)
C5 Ir Cl 152.07(9)
C3 Ir Cl 92.39(8)
C4 Ir Cl 113.81(8)
C5 C1 C2 107.9(3)
C5 C1 C6 126.4(3)
C2 C1 C6 125.7(3)
C5 C1 Ir 71.02(17)
C2 C1 Ir 70.61(17)
C6 C1 Ir 125.6(2)
C3 C2 C1 106.5(3)
C3 C2 C7 125.3(3)
C1 C2 C7 127.7(3)
C3 C2 Ir 73.40(18)
C1 C2 Ir 70.07(17)
C7 C2 Ir 127.7(2)
C4 C3 C2 109.7(3)
C4 C3 C8 125.8(3)
C2 C3 C8 124.5(3)
C4 C3 Ir 72.03(18)
C2 C3 Ir 68.18(18)
C8 C3 Ir 125.1(2)
C3 C4 C5 107.5(3)
C3 C4 C9 126.8(3)
C5 C4 C9 125.7(3)
C3 C4 Ir 71.25(18)
C5 C4 Ir 67.95(17)
C9 C4 Ir 127.6(2)
C1 C5 C4 108.4(3)
C1 C5 C10 127.2(3)
C4 C5 C10 124.2(3)
C1 C5 Ir 70.25(17)
C4 C5 Ir 73.73(17)
C10 C5 Ir 126.2(2)
C1 C6 H6A 109.5
C1 C6 H6B 109.5
H6A C6 H6B 109.5
C1 C6 H6C 109.5
H6A C6 H6C 109.5
H6B C6 H6C 109.5
C2 C7 H7A 109.5
C2 C7 H7B 109.5
H7A C7 H7B 109.5
C2 C7 H7C 109.5
H7A C7 H7C 109.5
H7B C7 H7C 109.5
C3 C8 H8A 109.5
C3 C8 H8B 109.5
H8A C8 H8B 109.5
C3 C8 H8C 109.5
H8A C8 H8C 109.5
H8B C8 H8C 109.5
C4 C9 H9A 109.5
C4 C9 H9B 109.5
H9A C9 H9B 109.5
C4 C9 H9C 109.5
H9A C9 H9C 109.5
H9B C9 H9C 109.5
C5 C10 H10A 109.5
C5 C10 H10B 109.5
H10A C10 H10B 109.5
C5 C10 H10C 109.5
H10A C10 H10C 109.5
H10B C10 H10C 109.5
C12 C11 C15 114.7(3)
C12 C11 Ir 128.0(2)
C15 C11 Ir 116.8(2)
C13 C12 C11 121.9(3)
C13 C12 H12 119.0
C11 C12 H12 119.0
C14 C13 C12 120.0(3)
C14 C13 H13 120.0
C12 C13 H13 120.0
N1 C14 C13 120.0(3)
N1 C14 H14 120.0
C13 C14 H14 120.0
C15 N1 C14 120.4(3)
C15 N1 C16 121.0(3)
C14 N1 C16 118.6(3)
N1 C15 C11 122.9(3)
N1 C15 C17 123.0(3)
C11 C15 C17 114.1(3)
N1 C16 H16A 109.5
N1 C16 H16B 109.5
H16A C16 H16B 109.5
N1 C16 H16C 109.5
H16A C16 H16C 109.5
H16B C16 H16C 109.5
N2 C17 C18 106.5(3)
N2 C17 C15 111.6(2)
C18 C17 C15 141.6(3)
N4 C18 C17 105.2(3)
N4 C18 H18 127.4
C17 C18 H18 127.4
N3 N2 C17 111.0(2)
N3 N2 Ir 128.2(2)
C17 N2 Ir 120.60(19)
N2 N3 N4 105.2(2)
C18 N4 N3 112.1(2)
C18 N4 C19 130.1(3)
N3 N4 C19 117.7(3)
C20 C19 C24 121.5(3)
C20 C19 N4 119.5(3)
C24 C19 N4 119.1(3)
C19 C20 C21 119.0(3)
C19 C20 H20 120.5
C21 C20 H20 120.5
C22 C21 C20 120.3(3)
C22 C21 H21 119.9
C20 C21 H21 119.9
C21 C22 C23 120.1(3)
C21 C22 H22 119.9
C23 C22 H22 119.9
C22 C23 C24 119.7(3)
C22 C23 H23 120.1
C24 C23 H23 120.1
C19 C24 C23 119.4(3)
C19 C24 H24 120.3
C23 C24 H24 120.3
C25 B C31 111.2(3)
C25 B C37 102.1(2)
C31 B C37 113.8(3)
C25 B C43 113.3(3)
C31 B C43 103.5(2)
C37 B C43 113.4(3)
C26 C25 C30 115.3(3)
C26 C25 B 122.3(3)
C30 C25 B 121.7(3)
C27 C26 C25 122.8(3)
C27 C26 H26 118.6
C25 C26 H26 118.6
C28 C27 C26 120.6(3)
C28 C27 H27 119.7
C26 C27 H27 119.7
C27 C28 C29 118.8(3)
C27 C28 H28 120.6
C29 C28 H28 120.6
C30 C29 C28 119.7(4)
C30 C29 H29 120.2
C28 C29 H29 120.2
C29 C30 C25 122.9(3)
C29 C30 H30 118.6
C25 C30 H30 118.6
C32 C31 C36 115.1(3)
C32 C31 B 126.3(3)
C36 C31 B 118.4(3)
C33 C32 C31 122.8(3)
C33 C32 H32 118.6
C31 C32 H32 118.6
C32 C33 C34 120.2(3)
C32 C33 H33 119.9
C34 C33 H33 119.9
C35 C34 C33 118.8(3)
C35 C34 H34 120.6
C33 C34 H34 120.6
C36 C35 C34 120.2(3)
C36 C35 H35 119.9
C34 C35 H35 119.9
C35 C36 C31 122.8(3)
C35 C36 H36 118.6
C31 C36 H36 118.6
C38 C37 C42 115.4(3)
C38 C37 B 123.6(3)
C42 C37 B 120.5(3)
C37 C38 C39 122.1(3)
C37 C38 H38 119.0
C39 C38 H38 119.0
C40 C39 C38 120.0(3)
C40 C39 H39 120.0
C38 C39 H39 120.0
C39 C40 C41 120.0(3)
C39 C40 H40 120.0
C41 C40 H40 120.0
C42 C41 C40 119.4(3)
C42 C41 H41 120.3
C40 C41 H41 120.3
C41 C42 C37 123.2(3)
C41 C42 H42 118.4
C37 C42 H42 118.4
C44 C43 C48 115.5(3)
C44 C43 B 124.4(3)
C48 C43 B 119.6(3)
C45 C44 C43 122.6(3)
C45 C44 H44 118.7
C43 C44 H44 118.7
C46 C45 C44 120.2(4)
C46 C45 H45 119.9
C44 C45 H45 119.9
C47 C46 C45 118.6(3)
C47 C46 H46 120.7
C45 C46 H46 120.7
C46 C47 C48 121.0(3)
C46 C47 H47 119.5
C48 C47 H47 119.5
C47 C48 C43 122.0(3)
C47 C48 H48 119.0
C43 C48 H48 119.0
H1O O H2O 105.1

loop_
_geom_bond_atom_site_label_1
_geom_bond_atom_site_label_2
_geom_bond_distance
Ir N2 2.042(2)
Ir C11 2.053(3)
Ir C1 2.154(3)
Ir C2 2.161(3)
Ir C5 2.164(3)
Ir C3 2.231(3)
Ir C4 2.241(3)
Ir Cl 2.3996(8)
C1 C5 1.432(4)
C1 C2 1.452(4)
C1 C6 1.494(4)
C2 C3 1.447(4)
C2 C7 1.500(4)
C3 C4 1.409(4)
C3 C8 1.510(4)
C4 C5 1.448(4)
C4 C9 1.504(4)
C5 C10 1.492(4)
C6 H6A 0.9800
C6 H6B 0.9800
C6 H6C 0.9800
C7 H7A 0.9800
C7 H7B 0.9800
C7 H7C 0.9800
C8 H8A 0.9800
C8 H8B 0.9800
C8 H8C 0.9800
C9 H9A 0.9800
C9 H9B 0.9800
C9 H9C 0.9800
C10 H10A 0.9800
C10 H10B 0.9800
C10 H10C 0.9800
C11 C12 1.394(4)
C11 C15 1.418(4)
C12 C13 1.388(4)
C12 H12 0.9500
C13 C14 1.367(4)
C13 H13 0.9500
C14 N1 1.356(4)
C14 H14 0.9500
N1 C15 1.351(4)
N1 C16 1.473(4)
C15 C17 1.460(4)
C16 H16A 0.9800
C16 H16B 0.9800
C16 H16C 0.9800
C17 N2 1.372(4)
C17 C18 1.373(4)
C18 N4 1.344(4)
C18 H18 0.9500
N2 N3 1.311(3)
N3 N4 1.349(3)
N4 C19 1.436(4)
C19 C20 1.371(4)
C19 C24 1.371(5)
C20 C21 1.393(4)
C20 H20 0.9500
C21 C22 1.371(5)
C21 H21 0.9500
C22 C23 1.384(5)
C22 H22 0.9500
C23 C24 1.388(4)
C23 H23 0.9500
C24 H24 0.9500
B C25 1.637(4)
B C31 1.642(5)
B C37 1.643(5)
B C43 1.646(5)
C25 C26 1.392(4)
C25 C30 1.400(5)
C26 C27 1.387(4)
C26 H26 0.9500
C27 C28 1.374(5)
C27 H27 0.9500
C28 C29 1.392(5)
C28 H28 0.9500
C29 C30 1.392(4)
C29 H29 0.9500
C30 H30 0.9500
C31 C32 1.401(4)
C31 C36 1.408(4)
C32 C33 1.383(4)
C32 H32 0.9500
C33 C34 1.387(4)
C33 H33 0.9500
C34 C35 1.386(4)
C34 H34 0.9500
C35 C36 1.381(4)
C35 H35 0.9500
C36 H36 0.9500
C37 C38 1.396(4)
C37 C42 1.409(4)
C38 C39 1.404(4)
C38 H38 0.9500
C39 C40 1.373(5)
C39 H39 0.9500
C40 C41 1.385(5)
C40 H40 0.9500
C41 C42 1.380(4)
C41 H41 0.9500
C42 H42 0.9500
C43 C44 1.397(4)
C43 C48 1.404(4)
C44 C45 1.394(5)
C44 H44 0.9500
C45 C46 1.384(5)
C45 H45 0.9500
C46 C47 1.374(5)
C46 H46 0.9500
C47 C48 1.392(5)
C47 H47 0.9500
C48 H48 0.9500
O H1O 0.8403
O H2O 0.8456

loop_
_geom_torsion_atom_site_label_1
_geom_torsion_atom_site_label_2
_geom_torsion_atom_site_label_3
_geom_torsion_atom_site_label_4
_geom_torsion
N2 Ir C1 C5 -50.8(2)
C11 Ir C1 C5 -132.41(18)
C2 Ir C1 C5 117.7(3)
C3 Ir C1 C5 78.90(19)
C4 Ir C1 C5 37.88(17)
Cl Ir C1 C5 133.68(16)
N2 Ir C1 C2 -168.52(16)
C11 Ir C1 C2 109.89(18)
C5 Ir C1 C2 -117.7(3)
C3 Ir C1 C2 -38.81(17)
C4 Ir C1 C2 -79.82(19)
Cl Ir C1 C2 16.0(3)
N2 Ir C1 C6 70.8(3)
C11 Ir C1 C6 -10.8(3)
C2 Ir C1 C6 -120.6(3)
C5 Ir C1 C6 121.7(3)
C3 Ir C1 C6 -159.4(3)
C4 Ir C1 C6 159.5(3)
Cl Ir C1 C6 -104.7(3)
C5 C1 C2 C3 3.3(3)
C6 C1 C2 C3 -174.6(3)
Ir C1 C2 C3 64.9(2)
C5 C1 C2 C7 175.5(3)
C6 C1 C2 C7 -2.4(5)
Ir C1 C2 C7 -122.9(3)
C5 C1 C2 Ir -61.6(2)
C6 C1 C2 Ir 120.5(3)
N2 Ir C2 C3 -80.4(4)
C11 Ir C2 C3 163.48(16)
C1 Ir C2 C3 -115.1(2)
C5 Ir C2 C3 -77.45(18)
C4 Ir C2 C3 -34.87(17)
Cl Ir C2 C3 74.76(16)
N2 Ir C2 C1 34.6(5)
C11 Ir C2 C1 -81.47(19)
C5 Ir C2 C1 37.60(18)
C3 Ir C2 C1 115.1(2)
C4 Ir C2 C1 80.18(19)
Cl Ir C2 C1 -170.18(16)
N2 Ir C2 C7 157.4(3)
C11 Ir C2 C7 41.3(3)
C1 Ir C2 C7 122.8(4)
C5 Ir C2 C7 160.4(3)
C3 Ir C2 C7 -122.1(4)
C4 Ir C2 C7 -157.0(3)
Cl Ir C2 C7 -47.4(3)
C1 C2 C3 C4 -2.4(4)
C7 C2 C3 C4 -174.9(3)
Ir C2 C3 C4 60.3(2)
C1 C2 C3 C8 178.9(3)
C7 C2 C3 C8 6.4(5)
Ir C2 C3 C8 -118.5(3)
C1 C2 C3 Ir -62.7(2)
C7 C2 C3 Ir 124.9(3)
N2 Ir C3 C4 35.6(2)
C11 Ir C3 C4 -149.7(2)
C1 Ir C3 C4 -81.0(2)
C2 Ir C3 C4 -120.7(3)
C5 Ir C3 C4 -37.55(19)
Cl Ir C3 C4 128.30(18)
N2 Ir C3 C2 156.36(16)
C11 Ir C3 C2 -29.0(3)
C1 Ir C3 C2 39.72(17)
C5 Ir C3 C2 83.18(19)
C4 Ir C3 C2 120.7(3)
Cl Ir C3 C2 -110.97(16)
N2 Ir C3 C8 -86.0(3)
C11 Ir C3 C8 88.7(3)
C1 Ir C3 C8 157.4(3)
C2 Ir C3 C8 117.7(3)
C5 Ir C3 C8 -159.1(3)
C4 Ir C3 C8 -121.6(4)
Cl Ir C3 C8 6.7(3)
C2 C3 C4 C5 0.6(4)
C8 C3 C4 C5 179.3(3)
Ir C3 C4 C5 58.5(2)
C2 C3 C4 C9 178.7(3)
C8 C3 C4 C9 -2.6(5)
Ir C3 C4 C9 -123.4(3)
C2 C3 C4 Ir -57.9(2)
C8 C3 C4 Ir 120.8(3)
N2 Ir C4 C3 -155.48(18)
C11 Ir C4 C3 113.7(4)
C1 Ir C4 C3 80.4(2)
C2 Ir C4 C3 36.46(18)
C5 Ir C4 C3 118.7(3)
Cl Ir C4 C3 -59.0(2)
N2 Ir C4 C5 85.85(19)
C11 Ir C4 C5 -4.9(5)
C1 Ir C4 C5 -38.29(18)
C2 Ir C4 C5 -82.2(2)
C3 Ir C4 C5 -118.7(3)
Cl Ir C4 C5 -177.66(15)
N2 Ir C4 C9 -33.0(3)
C11 Ir C4 C9 -123.8(4)
C1 Ir C4 C9 -157.1(3)
C2 Ir C4 C9 158.9(3)
C5 Ir C4 C9 -118.9(3)
C3 Ir C4 C9 122.5(4)
Cl Ir C4 C9 63.5(3)
C2 C1 C5 C4 -3.0(4)
C6 C1 C5 C4 174.9(3)
Ir C1 C5 C4 -64.3(2)
C2 C1 C5 C10 -177.7(3)
C6 C1 C5 C10 0.2(5)
Ir C1 C5 C10 121.0(3)
C2 C1 C5 Ir 61.3(2)
C6 C1 C5 Ir -120.8(3)
C3 C4 C5 C1 1.5(4)
C9 C4 C5 C1 -176.6(3)
Ir C4 C5 C1 62.1(2)
C3 C4 C5 C10 176.4(3)
C9 C4 C5 C10 -1.7(5)
Ir C4 C5 C10 -123.0(3)
C3 C4 C5 Ir -60.6(2)
C9 C4 C5 Ir 121.3(3)
N2 Ir C5 C1 141.00(18)
C11 Ir C5 C1 61.2(2)
C2 Ir C5 C1 -38.17(18)
C3 Ir C5 C1 -80.98(19)
C4 Ir C5 C1 -117.0(3)
Cl Ir C5 C1 -112.4(2)
N2 Ir C5 C4 -102.02(18)
C11 Ir C5 C4 178.20(17)
C1 Ir C5 C4 117.0(3)
C2 Ir C5 C4 78.82(19)
C3 Ir C5 C4 36.00(18)
Cl Ir C5 C4 4.6(3)
N2 Ir C5 C10 18.7(3)
C11 Ir C5 C10 -61.1(3)
C1 Ir C5 C10 -122.3(4)
C2 Ir C5 C10 -160.5(3)
C3 Ir C5 C10 156.7(3)
C4 Ir C5 C10 120.7(4)
Cl Ir C5 C10 125.3(2)
N2 Ir C11 C12 175.0(3)
C1 Ir C11 C12 -59.7(3)
C2 Ir C11 C12 -20.0(3)
C5 Ir C11 C12 -93.6(3)
C3 Ir C11 C12 -1.2(4)
C4 Ir C11 C12 -89.9(4)
Cl Ir C11 C12 83.4(3)
N2 Ir C11 C15 3.1(2)
C1 Ir C11 C15 128.4(2)
C2 Ir C11 C15 168.1(2)
C5 Ir C11 C15 94.5(2)
C3 Ir C11 C15 -173.10(19)
C4 Ir C11 C15 98.2(4)
Cl Ir C11 C15 -88.5(2)
C15 C11 C12 C13 -1.3(4)
Ir C11 C12 C13 -173.4(2)
C11 C12 C13 C14 -0.1(4)
C12 C13 C14 N1 1.1(4)
C13 C14 N1 C15 -0.6(4)
C13 C14 N1 C16 177.4(3)
C14 N1 C15 C11 -1.0(4)
C16 N1 C15 C11 -178.9(3)
C14 N1 C15 C17 178.4(3)
C16 N1 C15 C17 0.5(4)
C12 C11 C15 N1 1.9(4)
Ir C11 C15 N1 174.9(2)
C12 C11 C15 C17 -177.5(2)
Ir C11 C15 C17 -4.5(3)
N1 C15 C17 N2 -176.0(2)
C11 C15 C17 N2 3.4(3)
N1 C15 C17 C18 12.0(6)
C11 C15 C17 C18 -168.6(4)
N2 C17 C18 N4 0.3(3)
C15 C17 C18 N4 172.6(3)
C18 C17 N2 N3 -0.8(3)
C15 C17 N2 N3 -175.6(2)
C18 C17 N2 Ir 173.95(18)
C15 C17 N2 Ir -0.9(3)
C11 Ir N2 N3 172.6(3)
C1 Ir N2 N3 78.7(3)
C2 Ir N2 N3 52.0(5)
C5 Ir N2 N3 49.3(3)
C3 Ir N2 N3 -10.4(3)
C4 Ir N2 N3 10.6(3)
Cl Ir N2 N3 -104.0(2)
C11 Ir N2 C17 -1.1(2)
C1 Ir N2 C17 -95.1(2)
C2 Ir N2 C17 -121.7(4)
C5 Ir N2 C17 -124.4(2)
C3 Ir N2 C17 175.84(19)
C4 Ir N2 C17 -163.1(2)
Cl Ir N2 C17 82.2(2)
C17 N2 N3 N4 0.9(3)
Ir N2 N3 N4 -173.30(18)
C17 C18 N4 N3 0.3(3)
C17 C18 N4 C19 -177.8(3)
N2 N3 N4 C18 -0.7(3)
N2 N3 N4 C19 177.6(2)
C18 N4 C19 C20 -10.6(5)
N3 N4 C19 C20 171.4(3)
C18 N4 C19 C24 170.5(3)
N3 N4 C19 C24 -7.5(4)
C24 C19 C20 C21 -0.7(5)
N4 C19 C20 C21 -179.6(3)
C19 C20 C21 C22 1.4(5)
C20 C21 C22 C23 -0.6(5)
C21 C22 C23 C24 -0.9(5)
C20 C19 C24 C23 -0.9(5)
N4 C19 C24 C23 178.0(3)
C22 C23 C24 C19 1.7(5)
C31 B C25 C26 -28.8(4)
C37 B C25 C26 93.0(3)
C43 B C25 C26 -144.8(3)
C31 B C25 C30 161.1(3)
C37 B C25 C30 -77.1(3)
C43 B C25 C30 45.1(4)
C30 C25 C26 C27 0.6(5)
B C25 C26 C27 -170.0(3)
C25 C26 C27 C28 -0.5(5)
C26 C27 C28 C29 -0.1(5)
C27 C28 C29 C30 0.5(5)
C28 C29 C30 C25 -0.3(5)
C26 C25 C30 C29 -0.2(5)
B C25 C30 C29 170.5(3)
C25 B C31 C32 128.0(3)
C37 B C31 C32 13.4(4)
C43 B C31 C32 -110.1(3)
C25 B C31 C36 -57.5(3)
C37 B C31 C36 -172.1(2)
C43 B C31 C36 64.4(3)
C36 C31 C32 C33 1.5(4)
B C31 C32 C33 176.2(3)
C31 C32 C33 C34 -1.0(5)
C32 C33 C34 C35 -0.9(5)
C33 C34 C35 C36 2.3(4)
C34 C35 C36 C31 -1.9(4)
C32 C31 C36 C35 0.0(4)
B C31 C36 C35 -175.1(3)
C25 B C37 C38 98.4(3)
C31 B C37 C38 -141.7(3)
C43 B C37 C38 -23.8(4)
C25 B C37 C42 -72.9(3)
C31 B C37 C42 47.0(4)
C43 B C37 C42 164.9(3)
C42 C37 C38 C39 -0.4(4)
B C37 C38 C39 -172.0(3)
C37 C38 C39 C40 0.5(5)
C38 C39 C40 C41 -0.7(5)
C39 C40 C41 C42 0.7(5)
C40 C41 C42 C37 -0.6(5)
C38 C37 C42 C41 0.4(4)
B C37 C42 C41 172.3(3)
C25 B C43 C44 18.9(4)
C31 B C43 C44 -101.6(3)
C37 B C43 C44 134.6(3)
C25 B C43 C48 -169.7(3)
C31 B C43 C48 69.8(3)
C37 B C43 C48 -54.0(4)
C48 C43 C44 C45 1.1(5)
B C43 C44 C45 172.9(3)
C43 C44 C45 C46 -1.2(5)
C44 C45 C46 C47 0.5(5)
C45 C46 C47 C48 0.3(6)
C46 C47 C48 C43 -0.3(5)
C44 C43 C48 C47 -0.4(5)
B C43 C48 C47 -172.5(3)
